data_4507663
loop_
_publ_author_name
'Jin, Feng'
'Zhang, Ying'
'Wang, Hui-Zhen'
'Zhu, Hui-Zhi'
'Yan, Yan'
'Zhang, Jun'
'Wu, Jie-Ying'
'Tian, Yu-Peng'
'Zhou, Hong-Ping'

_publ_section_title
;
 Diverse Structural Ag(I) Supramolecular Complexes Constructed from
 Multidentate Dicyanoisophorone-Based Ligands: Structures and Enhanced
 Luminescence
;
_journal_issue 5
_journal_name_full 'Crystal Growth &amp; Design'
_journal_page_first 1978
_journal_paper_doi 10.1021/cg400025j
_journal_volume 13
_journal_year 2013
_chemical_formula_sum 'C21 H20 Ag N4 O3'
_chemical_formula_weight 484.28
_chemical_name_systematic
;
 ?
;
_space_group_IT_number 15
_symmetry_cell_setting monoclinic
_symmetry_space_group_name_Hall '-C 2yc'
_symmetry_space_group_name_H-M 'C 1 2/c 1'
_atom_sites_solution_hydrogens geom
_atom_sites_solution_primary direct
_atom_sites_solution_secondary difmap
_audit_creation_method SHELXL-97
_cell_angle_alpha 90.000(5)
_cell_angle_beta 95.545(5)
_cell_angle_gamma 90.000(5)
_cell_formula_units_Z 8
_cell_length_a 25.339(5)
_cell_length_b 6.221(5)
_cell_length_c 26.305(5)
_cell_measurement_reflns_used 4138
_cell_measurement_temperature 298(2)
_cell_measurement_theta_max 23.10
_cell_measurement_theta_min 2.35
_cell_volume 4127(4)
_computing_cell_refinement 'Bruker SMART'
_computing_data_collection 'Bruker SMART'
_computing_data_reduction 'Bruker SAINT'
_computing_molecular_graphics 'Bruker SHELXTL'
_computing_publication_material 'Bruker SHELXTL'
_computing_structure_refinement 'Bruker SHELXTL'
_computing_structure_solution 'Bruker SHELXTL'
_diffrn_ambient_temperature 298(2)
_diffrn_measured_fraction_theta_full 0.998
_diffrn_measured_fraction_theta_max 0.998
_diffrn_measurement_device_type 'CCD area detector'
_diffrn_measurement_method 'phi and omega scans'
_diffrn_radiation_monochromator graphite
_diffrn_radiation_source 'fine-focus sealed tube'
_diffrn_radiation_type MoK\a
_diffrn_radiation_wavelength 0.71069
_diffrn_reflns_av_R_equivalents 0.0310
_diffrn_reflns_av_sigmaI/netI 0.0300
_diffrn_reflns_limit_h_max 29
_diffrn_reflns_limit_h_min -30
_diffrn_reflns_limit_k_max 7
_diffrn_reflns_limit_k_min -7
_diffrn_reflns_limit_l_max 30
_diffrn_reflns_limit_l_min -30
_diffrn_reflns_number 14005
_diffrn_reflns_theta_full 25.00
_diffrn_reflns_theta_max 25.00
_diffrn_reflns_theta_min 1.56
_exptl_absorpt_coefficient_mu 1.006
_exptl_absorpt_correction_T_max 0.7523
_exptl_absorpt_correction_T_min 0.5836
_exptl_absorpt_correction_type multi-scan
_exptl_absorpt_process_details sadabs
_exptl_crystal_colour yellow
_exptl_crystal_density_diffrn 1.559
_exptl_crystal_density_method 'not measured'
_exptl_crystal_description needle
_exptl_crystal_F_000 1960
_exptl_crystal_size_max 0.60
_exptl_crystal_size_mid 0.30
_exptl_crystal_size_min 0.30
_refine_diff_density_max 0.321
_refine_diff_density_min -0.395
_refine_diff_density_rms 0.052
_refine_ls_extinction_method none
_refine_ls_goodness_of_fit_ref 1.027
_refine_ls_hydrogen_treatment constr
_refine_ls_matrix_type full
_refine_ls_number_parameters 266
_refine_ls_number_reflns 3642
_refine_ls_number_restraints 4
_refine_ls_restrained_S_all 1.051
_refine_ls_R_factor_all 0.0417
_refine_ls_R_factor_gt 0.0292
_refine_ls_shift/su_max 0.001
_refine_ls_shift/su_mean 0.000
_refine_ls_structure_factor_coef Fsqd
_refine_ls_weighting_details 'calc w=1/[\s^2^(Fo^2^)+(0.0293P)^2^+3.3802P] where P=(Fo^2^+2Fc^2^)/3'
_refine_ls_weighting_scheme calc
_refine_ls_wR_factor_gt 0.0643
_refine_ls_wR_factor_ref 0.0709
_reflns_number_gt 2907
_reflns_number_total 3642
_reflns_threshold_expression >2sigma(I)
_cod_data_source_file cg400025j_si_005.cif
_cod_data_source_block jf
_cod_depositor_comments
;
The following automatic conversions were performed:

'_symmetry_cell_setting' value 'Monoclinic' changed to 'monoclinic'
according to /home/saulius/struct/CIF-dictionaries/cif_core.dic
dictionary named 'cif_core.dic' version 2.4.2 from 2011-04-26.

Automatic conversion script
Id: cif_fix_values 1891 2012-01-12 08:04:46Z andrius 
;
_cod_original_sg_symbol_H-M 'C2/c  '
_cod_database_code 4507663

loop_
_symmetry_equiv_pos_as_xyz
'x, y, z'
'-x, y, -z+1/2'
'x+1/2, y+1/2, z'
'-x+1/2, y+1/2, -z+1/2'
'-x, -y, -z'
'x, -y, z-1/2'
'-x+1/2, -y+1/2, -z'
'x+1/2, -y+1/2, z-1/2'

loop_
_atom_site_label
_atom_site_type_symbol
_atom_site_fract_x
_atom_site_fract_y
_atom_site_fract_z
_atom_site_U_iso_or_equiv
_atom_site_adp_type
_atom_site_occupancy
_atom_site_symmetry_multiplicity
_atom_site_calc_flag
_atom_site_refinement_flags
Ag1 Ag 0.5000 0.0000 0.5000 0.05248(12) Uani 1 2 d S
Ag2 Ag 0.5000 0.31658(6) 0.2500 0.06249(13) Uani 1 2 d SU
O3 O 0.45788(9) 0.3377(4) 0.33747(9) 0.0659(6) Uani 1 1 d .
O4 O 0.51005(10) 0.0771(4) 0.32446(9) 0.0699(6) Uani 1 1 d U
N1 N 0.45530(9) 0.2755(4) 0.52147(8) 0.0447(6) Uani 1 1 d .
O6 O 0.48090(10) 0.1159(4) 0.39823(8) 0.0690(7) Uani 1 1 d .
C4 C 0.41061(10) 0.6055(4) 0.49638(9) 0.0382(6) Uani 1 1 d .
C10 C 0.30530(11) 1.1464(4) 0.32935(10) 0.0397(6) Uani 1 1 d .
C7 C 0.39610(10) 0.7374(4) 0.40669(10) 0.0391(6) Uani 1 1 d .
H7 H 0.4167 0.6230 0.3974 0.047 Uiso 1 1 calc R
C12 C 0.36984(11) 0.9686(4) 0.27499(10) 0.0396(6) Uani 1 1 d .
C8 C 0.37487(10) 0.8794(4) 0.36578(9) 0.0358(6) Uani 1 1 d .
C9 C 0.34056(11) 1.0679(5) 0.37640(10) 0.0420(7) Uani 1 1 d .
H9A H 0.3631 1.1854 0.3895 0.050 Uiso 1 1 calc R
H9B H 0.3182 1.0281 0.4028 0.050 Uiso 1 1 calc R
C3 C 0.40684(11) 0.6536(5) 0.54736(10) 0.0459(7) Uani 1 1 d .
H3 H 0.3909 0.7808 0.5564 0.055 Uiso 1 1 calc R
C6 C 0.38912(11) 0.7537(4) 0.45584(10) 0.0410(7) Uani 1 1 d .
H6 H 0.3689 0.8686 0.4656 0.049 Uiso 1 1 calc R
C13 C 0.38763(11) 0.8388(4) 0.31819(9) 0.0404(6) Uani 1 1 d .
H13 H 0.4090 0.7207 0.3132 0.048 Uiso 1 1 calc R
C11 C 0.33920(11) 1.1692(4) 0.28459(10) 0.0421(7) Uani 1 1 d .
H11A H 0.3164 1.2047 0.2540 0.051 Uiso 1 1 calc R
H11B H 0.3639 1.2872 0.2915 0.051 Uiso 1 1 calc R
C5 C 0.43515(11) 0.4136(5) 0.48562(10) 0.0406(6) Uani 1 1 d .
H5 H 0.4378 0.3789 0.4516 0.049 Uiso 1 1 calc R
N4 N 0.48314(9) 0.1767(4) 0.35394(9) 0.0452(6) Uani 1 1 d .
C2 C 0.42690(13) 0.5112(5) 0.58454(11) 0.0534(8) Uani 1 1 d .
H2 H 0.4242 0.5415 0.6188 0.064 Uiso 1 1 calc R
C16 C 0.38157(11) 0.9139(5) 0.22696(10) 0.0445(7) Uani 1 1 d .
C18 C 0.36348(12) 1.0369(5) 0.18198(12) 0.0529(8) Uani 1 1 d .
C15 C 0.28243(13) 1.3671(5) 0.34062(12) 0.0562(8) Uani 1 1 d .
H15A H 0.3108 1.4682 0.3475 0.084 Uiso 1 1 calc R
H15B H 0.2626 1.3570 0.3698 0.084 Uiso 1 1 calc R
H15C H 0.2595 1.4146 0.3116 0.084 Uiso 1 1 calc R
N2 N 0.43370(14) 0.5669(6) 0.21619(11) 0.0818(10) Uani 1 1 d .
C14 C 0.25988(12) 0.9897(5) 0.31593(13) 0.0578(8) Uani 1 1 d .
H14A H 0.2374 1.0440 0.2873 0.087 Uiso 1 1 calc R
H14B H 0.2396 0.9738 0.3447 0.087 Uiso 1 1 calc R
H14C H 0.2740 0.8526 0.3073 0.087 Uiso 1 1 calc R
N3 N 0.34880(12) 1.1289(5) 0.14645(11) 0.0750(9) Uani 1 1 d .
C17 C 0.41114(14) 0.7234(6) 0.21948(10) 0.0562(8) Uani 1 1 d .
C1 C 0.45080(12) 0.3250(5) 0.57088(10) 0.0499(7) Uani 1 1 d .
H1 H 0.4642 0.2303 0.5963 0.060 Uiso 1 1 calc R
C19 C 0.2714(3) 0.0732(12) 0.5267(3) 0.124(2) Uani 1 1 d D
H19 H 0.2859 -0.0457 0.5443 0.149 Uiso 1 1 calc R
C21 C 0.2709(3) 0.4455(12) 0.5061(4) 0.167(3) Uani 1 1 d D
H21 H 0.2864 0.5805 0.5108 0.200 Uiso 1 1 calc R
C20 C 0.2938(2) 0.2741(15) 0.5341(3) 0.145(3) Uani 1 1 d D
H20 H 0.3235 0.2944 0.5572 0.174 Uiso 1 1 calc R

loop_
_atom_site_aniso_label
_atom_site_aniso_U_11
_atom_site_aniso_U_22
_atom_site_aniso_U_33
_atom_site_aniso_U_23
_atom_site_aniso_U_13
_atom_site_aniso_U_12
Ag1 0.0609(2) 0.0479(2) 0.0485(2) 0.00969(15) 0.00399(16) 0.01175(16)
Ag2 0.0765(3) 0.0735(3) 0.0398(2) 0.000 0.01740(17) 0.000
O3 0.0679(15) 0.0629(15) 0.0665(15) 0.0197(12) 0.0036(12) 0.0145(12)
O4 0.0841(16) 0.0653(14) 0.0651(14) 0.0059(10) 0.0313(13) 0.0116(13)
N1 0.0508(14) 0.0456(14) 0.0369(13) 0.0068(11) 0.0000(11) 0.0033(11)
O6 0.0951(18) 0.0766(16) 0.0343(12) 0.0146(11) 0.0019(11) -0.0084(14)
C4 0.0435(15) 0.0422(16) 0.0290(14) 0.0041(12) 0.0035(11) -0.0010(13)
C10 0.0430(15) 0.0371(16) 0.0381(15) 0.0021(12) 0.0000(12) 0.0028(13)
C7 0.0458(16) 0.0389(15) 0.0325(14) 0.0026(12) 0.0039(12) 0.0061(13)
C12 0.0398(15) 0.0428(17) 0.0357(15) 0.0046(12) 0.0014(12) -0.0005(12)
C8 0.0387(15) 0.0348(15) 0.0332(14) 0.0030(11) 0.0002(11) 0.0000(12)
C9 0.0497(17) 0.0425(16) 0.0337(15) 0.0005(12) 0.0029(12) 0.0054(13)
C3 0.0575(18) 0.0478(18) 0.0333(15) 0.0013(13) 0.0087(13) 0.0052(14)
C6 0.0493(17) 0.0380(16) 0.0360(15) 0.0017(12) 0.0056(12) 0.0064(13)
C13 0.0499(16) 0.0400(16) 0.0311(14) 0.0039(12) 0.0032(12) 0.0097(13)
C11 0.0490(17) 0.0395(16) 0.0367(15) 0.0080(12) -0.0018(12) 0.0041(13)
C5 0.0499(17) 0.0431(16) 0.0281(14) 0.0033(12) 0.0011(12) 0.0018(14)
N4 0.0472(14) 0.0507(16) 0.0376(14) 0.0023(12) 0.0029(11) -0.0078(12)
C2 0.069(2) 0.067(2) 0.0244(15) 0.0028(14) 0.0056(14) -0.0014(17)
C16 0.0507(17) 0.0539(18) 0.0291(15) 0.0046(13) 0.0047(12) 0.0041(14)
C18 0.0524(18) 0.071(2) 0.0361(17) 0.0078(16) 0.0075(14) -0.0003(16)
C15 0.066(2) 0.0464(19) 0.0551(19) 0.0037(15) 0.0020(16) 0.0163(16)
N2 0.115(3) 0.088(2) 0.0441(17) -0.0043(16) 0.0125(17) 0.040(2)
C14 0.0491(18) 0.056(2) 0.066(2) 0.0039(16) -0.0023(16) -0.0038(16)
N3 0.076(2) 0.103(2) 0.0459(17) 0.0308(17) 0.0052(14) 0.0029(18)
C17 0.069(2) 0.075(2) 0.0256(15) 0.0019(15) 0.0064(14) 0.0094(19)
C1 0.0605(19) 0.057(2) 0.0311(15) 0.0124(14) -0.0011(13) 0.0026(16)
C19 0.072(3) 0.174(7) 0.127(5) 0.031(4) 0.019(3) 0.011(4)
C21 0.120(6) 0.132(6) 0.246(10) 0.028(6) 0.007(6) -0.023(5)
C20 0.086(4) 0.201(7) 0.144(6) -0.015(6) -0.006(4) -0.043(6)

loop_
_atom_type_symbol
_atom_type_description
_atom_type_scat_dispersion_real
_atom_type_scat_dispersion_imag
_atom_type_scat_source
C C 0.0033 0.0016 'International Tables Vol C Tables 4.2.6.8 and 6.1.1.4'
H H 0.0000 0.0000 'International Tables Vol C Tables 4.2.6.8 and 6.1.1.4'
N N 0.0061 0.0033 'International Tables Vol C Tables 4.2.6.8 and 6.1.1.4'
O O 0.0106 0.0060 'International Tables Vol C Tables 4.2.6.8 and 6.1.1.4'
Ag Ag -0.8971 1.1015 'International Tables Vol C Tables 4.2.6.8 and 6.1.1.4'

loop_
_geom_angle_atom_site_label_1
_geom_angle_atom_site_label_2
_geom_angle_atom_site_label_3
_geom_angle
_geom_angle_site_symmetry_1
_geom_angle_site_symmetry_3
N1 Ag1 N1 180.00(11) . 5_656
N2 Ag2 N2 99.00(19) 2_655 .
N2 Ag2 O4 134.84(9) 2_655 2_655
N2 Ag2 O4 94.78(10) . 2_655
N2 Ag2 O4 94.78(10) 2_655 .
N2 Ag2 O4 134.84(9) . .
O4 Ag2 O4 105.25(12) 2_655 .
N4 O4 Ag2 100.01(18) . .
C5 N1 C1 117.9(2) . .
C5 N1 Ag1 119.93(18) . .
C1 N1 Ag1 121.86(19) . .
C3 C4 C5 117.2(2) . .
C3 C4 C6 120.7(3) . .
C5 C4 C6 122.1(2) . .
C14 C10 C11 110.4(2) . .
C14 C10 C15 109.1(2) . .
C11 C10 C15 108.5(2) . .
C14 C10 C9 110.6(2) . .
C11 C10 C9 108.9(2) . .
C15 C10 C9 109.3(2) . .
C6 C7 C8 126.9(3) . .
C6 C7 H7 116.5 . .
C8 C7 H7 116.5 . .
C16 C12 C13 120.9(3) . .
C16 C12 C11 121.5(2) . .
C13 C12 C11 117.6(2) . .
C13 C8 C7 118.0(2) . .
C13 C8 C9 121.0(2) . .
C7 C8 C9 121.0(2) . .
C8 C9 C10 113.6(2) . .
C8 C9 H9A 108.8 . .
C10 C9 H9A 108.8 . .
C8 C9 H9B 108.8 . .
C10 C9 H9B 108.8 . .
H9A C9 H9B 107.7 . .
C2 C3 C4 119.5(3) . .
C2 C3 H3 120.3 . .
C4 C3 H3 120.3 . .
C7 C6 C4 125.7(3) . .
C7 C6 H6 117.2 . .
C4 C6 H6 117.2 . .
C8 C13 C12 123.2(3) . .
C8 C13 H13 118.4 . .
C12 C13 H13 118.4 . .
C12 C11 C10 112.9(2) . .
C12 C11 H11A 109.0 . .
C10 C11 H11A 109.0 . .
C12 C11 H11B 109.0 . .
C10 C11 H11B 109.0 . .
H11A C11 H11B 107.8 . .
N1 C5 C4 123.8(2) . .
N1 C5 H5 118.1 . .
C4 C5 H5 118.1 . .
O6 N4 O3 120.5(3) . .
O6 N4 O4 120.9(3) . .
O3 N4 O4 118.5(2) . .
C1 C2 C3 119.9(3) . .
C1 C2 H2 120.1 . .
C3 C2 H2 120.1 . .
C12 C16 C17 119.9(3) . .
C12 C16 C18 123.0(3) . .
C17 C16 C18 117.1(2) . .
N3 C18 C16 178.5(4) . .
C10 C15 H15A 109.5 . .
C10 C15 H15B 109.5 . .
H15A C15 H15B 109.5 . .
C10 C15 H15C 109.5 . .
H15A C15 H15C 109.5 . .
H15B C15 H15C 109.5 . .
C17 N2 Ag2 150.2(3) . .
C10 C14 H14A 109.5 . .
C10 C14 H14B 109.5 . .
H14A C14 H14B 109.5 . .
C10 C14 H14C 109.5 . .
H14A C14 H14C 109.5 . .
H14B C14 H14C 109.5 . .
N2 C17 C16 175.8(3) . .
N1 C1 C2 121.7(3) . .
N1 C1 H1 119.2 . .
C2 C1 H1 119.2 . .
C21 C19 C20 118.1(5) 7_556 .
C21 C19 H19 120.9 7_556 .
C20 C19 H19 120.9 . .
C19 C21 C20 123.4(6) 7_556 .
C19 C21 H21 118.3 7_556 .
C20 C21 H21 118.3 . .
C19 C20 C21 118.4(6) . .
C19 C20 H20 120.8 . .
C21 C20 H20 120.8 . .

loop_
_geom_bond_atom_site_label_1
_geom_bond_atom_site_label_2
_geom_bond_distance
_geom_bond_site_symmetry_2
Ag1 N1 2.159(3) .
Ag1 N1 2.159(3) 5_656
Ag2 N2 2.398(3) 2_655
Ag2 N2 2.398(3) .
Ag2 O4 2.455(2) 2_655
Ag2 O4 2.455(2) .
O3 N4 1.244(3) .
O4 N4 1.246(3) .
N1 C5 1.340(3) .
N1 C1 1.351(3) .
O6 N4 1.231(3) .
C4 C3 1.386(4) .
C4 C5 1.388(4) .
C4 C6 1.473(4) .
C10 C14 1.523(4) .
C10 C11 1.530(4) .
C10 C15 1.530(4) .
C10 C9 1.535(4) .
C7 C6 1.326(4) .
C7 C8 1.455(4) .
C7 H7 0.9300 .
C12 C16 1.368(4) .
C12 C13 1.431(4) .
C12 C11 1.504(4) .
C8 C13 1.347(3) .
C8 C9 1.502(4) .
C9 H9A 0.9700 .
C9 H9B 0.9700 .
C3 C2 1.380(4) .
C3 H3 0.9300 .
C6 H6 0.9300 .
C13 H13 0.9300 .
C11 H11A 0.9700 .
C11 H11B 0.9700 .
C5 H5 0.9300 .
C2 C1 1.371(4) .
C2 H2 0.9300 .
C16 C17 1.426(5) .
C16 C18 1.446(4) .
C18 N3 1.128(4) .
C15 H15A 0.9600 .
C15 H15B 0.9600 .
C15 H15C 0.9600 .
N2 C17 1.137(4) .
C14 H14A 0.9600 .
C14 H14B 0.9600 .
C14 H14C 0.9600 .
C1 H1 0.9300 .
C19 C21 1.315(8) 7_556
C19 C20 1.378(5) .
C19 H19 0.9300 .
C21 C19 1.315(8) 7_556
C21 C20 1.390(5) .
C21 H21 0.9300 .
C20 H20 0.9300 .

loop_
_geom_torsion_atom_site_label_1
_geom_torsion_atom_site_label_2
_geom_torsion_atom_site_label_3
_geom_torsion_atom_site_label_4
_geom_torsion
_geom_torsion_site_symmetry_1
N2 Ag2 O4 N4 80.5(2) 2_655
N2 Ag2 O4 N4 -27.3(2) .
O4 Ag2 O4 N4 -140.4(2) 2_655
N1 Ag1 N1 C5 14(100) 5_656
N1 Ag1 N1 C1 -160(100) 5_656
C6 C7 C8 C13 178.3(3) .
C6 C7 C8 C9 -0.6(4) .
C13 C8 C9 C10 23.0(4) .
C7 C8 C9 C10 -158.1(2) .
C14 C10 C9 C8 73.4(3) .
C11 C10 C9 C8 -48.1(3) .
C15 C10 C9 C8 -166.5(2) .
C5 C4 C3 C2 -0.4(4) .
C6 C4 C3 C2 179.5(3) .
C8 C7 C6 C4 179.2(3) .
C3 C4 C6 C7 171.3(3) .
C5 C4 C6 C7 -8.8(4) .
C7 C8 C13 C12 -179.1(3) .
C9 C8 C13 C12 -0.2(4) .
C16 C12 C13 C8 -176.5(3) .
C11 C12 C13 C8 5.1(4) .
C16 C12 C11 C10 148.9(3) .
C13 C12 C11 C10 -32.7(3) .
C14 C10 C11 C12 -68.6(3) .
C15 C10 C11 C12 171.9(2) .
C9 C10 C11 C12 53.0(3) .
C1 N1 C5 C4 0.9(4) .
Ag1 N1 C5 C4 -173.3(2) .
C3 C4 C5 N1 -0.4(4) .
C6 C4 C5 N1 179.7(3) .
Ag2 O4 N4 O6 -174.9(2) .
Ag2 O4 N4 O3 6.1(3) .
C4 C3 C2 C1 0.6(5) .
C13 C12 C16 C17 1.0(4) .
C11 C12 C16 C17 179.4(3) .
C13 C12 C16 C18 178.5(3) .
C11 C12 C16 C18 -3.1(4) .
C12 C16 C18 N3 -120(14) .
C17 C16 C18 N3 57(14) .
N2 Ag2 N2 C17 -39.2(6) 2_655
O4 Ag2 N2 C17 -176.0(6) 2_655
O4 Ag2 N2 C17 66.9(7) .
Ag2 N2 C17 C16 -60(6) .
C12 C16 C17 N2 24(6) .
C18 C16 C17 N2 -154(6) .
C5 N1 C1 C2 -0.6(4) .
Ag1 N1 C1 C2 173.4(2) .
C3 C2 C1 N1 -0.1(5) .
C21 C19 C20 C21 -0.8(12) 7_556
C19 C21 C20 C19 0.9(13) 7_556
